data_7212930
loop_
_publ_author_name
'Ichikawa, Shun'
'Takahashi, Kazuyuki'
'Matsuda, Masaki'
'Tajima, Hiroyuki'
'Mori, Hatsumi'

_publ_section_title
;
 Metallic coordination supramolecule, [Cu(i)Cl0.2Br1.3(pyra-TTF)0.5+]
;
_journal_issue 45
_journal_name_full 'Journal of Materials Chemistry'
_journal_page_first 10130
_journal_paper_doi 10.1039/c0jm01318h
_journal_volume 20
_journal_year 2010
_chemical_formula_moiety 'C16 H8 Br2.54 Cl0.46 Cu2 N4 S8 '
_chemical_formula_sum 'C16 H8 Br2.54 Cl0.46 Cu2 N4 S8'
_chemical_formula_weight 859.10
_space_group_IT_number 2
_symmetry_cell_setting triclinic
_symmetry_Int_Tables_number 2
_symmetry_space_group_name_Hall '-P 1'
_symmetry_space_group_name_H-M 'P -1'
_audit_creation_date 2009-10-11
_audit_creation_method 'by CrystalStructure 3.8'
_cell_angle_alpha 106.62(2)
_cell_angle_beta 93.65(2)
_cell_angle_gamma 66.583(13)
_cell_formula_units_Z 2
_cell_length_a 11.508(7)
_cell_length_b 13.522(7)
_cell_length_c 8.643(5)
_cell_measurement_reflns_used 2271
_cell_measurement_temperature 120.0
_cell_measurement_theta_max 27.5
_cell_measurement_theta_min 3.0
_cell_volume 1180.7(12)
_computing_cell_refinement CrystalClear
_computing_data_collection CrystalClear
_computing_data_reduction CrystalStructure
_computing_publication_material 'CrystalStructure 3.8'
_computing_structure_refinement CRYSTALS
_computing_structure_solution SIR2002
_diffrn_detector_area_resol_mean 7.31
_diffrn_measured_fraction_theta_full 0.952
_diffrn_measured_fraction_theta_max 0.952
_diffrn_measurement_device_type 'Rigaku Mercury'
_diffrn_measurement_method \w
_diffrn_radiation_type 'Mo K\a'
_diffrn_radiation_wavelength 0.71075
_diffrn_reflns_av_R_equivalents 0.019
_diffrn_reflns_limit_h_max 14
_diffrn_reflns_limit_h_min -14
_diffrn_reflns_limit_k_max 17
_diffrn_reflns_limit_k_min -13
_diffrn_reflns_limit_l_max 9
_diffrn_reflns_limit_l_min -11
_diffrn_reflns_number 9120
_diffrn_reflns_theta_full 27.48
_diffrn_reflns_theta_max 27.48
_exptl_absorpt_coefficient_mu 6.889
_exptl_absorpt_correction_T_max 0.252
_exptl_absorpt_correction_T_min 0.186
_exptl_absorpt_correction_type multi-scan
_exptl_absorpt_process_details 'Jacobson, R. (1998) Private communication'
_exptl_crystal_colour colorless
_exptl_crystal_density_diffrn 2.416
_exptl_crystal_density_method 'not measured'
_exptl_crystal_description prism
_exptl_crystal_F_000 829.44
_exptl_crystal_size_max 0.20
_exptl_crystal_size_mid 0.20
_exptl_crystal_size_min 0.20
_refine_diff_density_max 10.70
_refine_diff_density_min -8.35
_refine_ls_extinction_method none
_refine_ls_goodness_of_fit_ref 1.716
_refine_ls_hydrogen_treatment refall
_refine_ls_number_parameters 197
_refine_ls_number_reflns 4161
_refine_ls_R_factor_gt 0.0767
_refine_ls_shift/su_max 0.0000
_refine_ls_structure_factor_coef F
_refine_ls_weighting_details 'w = 1/[0.0010Fo^2^ + 3.0000\s(Fo^2^) + 0.5000]'
_refine_ls_weighting_scheme calc
_refine_ls_wR_factor_ref 0.0907
_reflns_number_gt 4161
_reflns_number_total 5140
_reflns_threshold_expression F^2^>2.0\s(F^2^)
_cod_data_source_file c0jm01318h.txt
_cod_data_source_block '__090630'
_cod_original_formula_sum 'C16 H8 Br2.54 Cl0.46 Cu2 N4 S8 '
_cod_database_code 7212930

loop_
_symmetry_equiv_pos_site_id
_symmetry_equiv_pos_as_xyz
1 +X,+Y,+Z
2 -X,-Y,-Z

loop_
_atom_site_label
_atom_site_type_symbol
_atom_site_fract_x
_atom_site_fract_y
_atom_site_fract_z
_atom_site_U_iso_or_equiv
_atom_site_adp_type
_atom_site_occupancy
_atom_site_symmetry_multiplicity
_atom_site_calc_flag
_atom_site_refinement_flags
Br(1) Br 0.27694(19) 0.10864(19) -0.3447(2) 0.0162(7) Uiso 0.93 1 d P
Br(2) Br 0.5000 0.0000 0.0000 0.0263(16) Uiso 0.85 2 d SP
Br(3) Br 0.2067(2) 0.89994(19) 0.8465(2) 0.0142(8) Uiso 0.81 1 d P
Br(4) Br 0.0000 1.0000 0.5000 0.0256(18) Uiso 0.76 2 d SP
Cu(1) Cu 0.2874(2) 0.0512(2) -0.0962(2) 0.0192(7) Uani 1.00 1 d .
Cu(2) Cu 0.2142(2) 0.9440(2) 0.6039(2) 0.0164(7) Uani 1.00 1 d .
Cl(1) Cl 0.27698(19) 0.10866(19) -0.3447(2) 0.0127 Uiso 0.07 1 d P
Cl(2) Cl 0.5000 0.0000 0.0000 0.0127 Uiso 0.16 2 d SP
Cl(3) Cl 0.2068(2) 0.89993(19) 0.8465(2) 0.0127 Uiso 0.19 1 d P
Cl(4) Cl 0.0000 1.0000 0.5000 0.0127 Uiso 0.24 2 d SP
S(1) S 0.0408(6) 0.7011(5) 0.2305(5) 0.0180(16) Uani 1.00 1 d .
S(2) S 0.2223(5) 0.5515(5) -0.0420(5) 0.0129(14) Uani 1.00 1 d .
S(3) S 0.0138(5) 0.4915(5) 0.2998(5) 0.0139(15) Uani 1.00 1 d .
S(4) S 0.1969(6) 0.3361(4) 0.0227(5) 0.0149(15) Uani 1.00 1 d .
S(5) S 0.2754(5) 0.4461(5) 0.5358(6) 0.0186(17) Uani 1.00 1 d .
S(6) S 0.4580(5) 0.2950(4) 0.2620(5) 0.0152(15) Uani 1.00 1 d .
S(7) S 0.3026(5) 0.6600(5) 0.4754(5) 0.0107(14) Uani 1.00 1 d .
S(8) S 0.4878(5) 0.5042(4) 0.1960(5) 0.0131(15) Uani 1.00 1 d .
N(1) N -0.0001(14) 0.3090(12) 0.3574(15) 0.008(3) Uiso 1.00 1 d .
N(2) N 0.1683(13) 0.1627(11) 0.0994(14) 0.005(2) Uiso 1.00 1 d .
N(3) N 0.3325(15) 0.8284(13) 0.4162(16) 0.015(3) Uiso 1.00 1 d .
N(4) N 0.5082(16) 0.6775(14) 0.1457(17) 0.023(4) Uiso 1.00 1 d .
C(1) C 0.0959(19) 0.7649(18) 0.116(2) 0.010(4) Uiso 1.00 1 d .
C(2) C 0.1743(16) 0.7026(14) 0.0026(18) 0.007(3) Uiso 1.00 1 d .
C(3) C 0.1244(17) 0.5646(16) 0.1140(18) 0.005(4) Uiso 1.00 1 d .
C(4) C 0.118(2) 0.4717(18) 0.136(2) 0.020(4) Uiso 1.00 1 d .
C(5) C 0.0451(19) 0.3508(17) 0.261(2) 0.007(4) Uiso 1.00 1 d .
C(6) C 0.1330(16) 0.2708(14) 0.1321(18) 0.011(3) Uiso 1.00 1 d .
C(7) C 0.0374(19) 0.1954(18) 0.316(2) 0.023(5) Uiso 1.00 1 d .
C(8) C 0.108(2) 0.1352(18) 0.189(2) 0.023(5) Uiso 1.00 1 d .
C(9) C 0.3785(17) 0.8749(15) 0.3143(18) 0.008(3) Uiso 1.00 1 d .
C(10) C 0.4742(16) 0.7904(15) 0.1815(19) 0.010(3) Uiso 1.00 1 d .
C(11) C 0.3630(16) 0.7171(14) 0.3679(17) 0.008(3) Uiso 1.00 1 d .
C(12) C 0.448(2) 0.6508(19) 0.237(2) 0.012(4) Uiso 1.00 1 d .
C(13) C 0.3880(16) 0.5216(15) 0.3483(18) 0.003(3) Uiso 1.00 1 d .
C(14) C 0.372(2) 0.4316(19) 0.376(2) 0.016(5) Uiso 1.00 1 d .
C(15) C 0.314(2) 0.3129(18) 0.510(2) 0.028(5) Uiso 1.00 1 d .
C(16) C 0.404(2) 0.236(2) 0.370(2) 0.026(5) Uiso 1.00 1 d .
H(1) H 0.0660 0.8443 0.1392 0.012 Uiso 1.00 1 c R
H(2) H 0.2070 0.7309 -0.0652 0.008 Uiso 1.00 1 c R
H(3) H 0.0025 0.1644 0.3775 0.028 Uiso 1.00 1 c R
H(4) H 0.1291 0.0567 0.1634 0.028 Uiso 1.00 1 c R
H(5) H 0.3566 0.9534 0.3366 0.010 Uiso 1.00 1 c R
H(6) H 0.5068 0.8189 0.1138 0.012 Uiso 1.00 1 c R
H(7) H 0.2796 0.2852 0.5766 0.033 Uiso 1.00 1 c R
H(8) H 0.4285 0.1570 0.3432 0.031 Uiso 1.00 1 c R

loop_
_atom_site_aniso_label
_atom_site_aniso_U_11
_atom_site_aniso_U_22
_atom_site_aniso_U_33
_atom_site_aniso_U_12
_atom_site_aniso_U_13
_atom_site_aniso_U_23
Cu(1) 0.0163(16) 0.0199(17) 0.0216(12) -0.0067(13) 0.0065(12) 0.0056(11)
Cu(2) 0.0163(16) 0.0166(16) 0.0175(11) -0.0083(12) 0.0057(11) 0.0024(11)
S(1) 0.016(3) 0.020(3) 0.015(2) -0.007(2) 0.005(2) -0.000(2)
S(2) 0.008(2) 0.020(3) 0.013(2) -0.003(2) -0.001(2) 0.011(2)
S(3) 0.008(3) 0.017(3) 0.017(2) -0.004(2) 0.005(2) 0.005(2)
S(4) 0.015(3) 0.008(3) 0.023(2) -0.003(2) 0.011(2) 0.006(2)
S(5) 0.018(3) 0.021(3) 0.023(2) -0.015(3) 0.006(2) 0.004(2)
S(6) 0.014(3) 0.009(3) 0.023(2) -0.004(2) 0.000(2) 0.005(2)
S(7) 0.006(2) 0.021(3) 0.005(2) -0.009(2) 0.000(2) -0.001(2)
S(8) 0.018(3) 0.009(3) 0.013(2) -0.009(2) 0.008(2) -0.003(2)

loop_
_atom_type_symbol
_atom_type_description
_atom_type_scat_dispersion_real
_atom_type_scat_dispersion_imag
_atom_type_scat_source
C C 0.003 0.002
;
International Tables for Crystallography
(1992, Vol. C, Tables 4.2.6.8 and 6.1.1.4)
;
H H 0.000 0.000
;
International Tables for Crystallography
(1992, Vol. C, Table 6.1.1.4)
;
Br Br -0.290 2.459
;
International Tables for Crystallography
(1992, Vol. C, Tables 4.2.6.8 and 6.1.1.4)
;
Cu Cu 0.320 1.265
;
International Tables for Crystallography
(1992, Vol. C, Tables 4.2.6.8 and 6.1.1.4)
;
N N 0.006 0.003
;
International Tables for Crystallography
(1992, Vol. C, Tables 4.2.6.8 and 6.1.1.4)
;
S S 0.125 0.123
;
International Tables for Crystallography
(1992, Vol. C, Tables 4.2.6.8 and 6.1.1.4)
;
Cl Cl 0.148 0.159
;
International Tables for Crystallography
(1992, Vol. C, Tables 4.2.6.8 and 6.1.1.4)
;

loop_
_geom_angle_atom_site_label_1
_geom_angle_atom_site_label_2
_geom_angle_atom_site_label_3
_geom_angle
_geom_angle_publ_flag
_geom_angle_site_symmetry_1
_geom_angle_site_symmetry_3
Cu(1) Br(1) Cu(2) 69.49(12) yes . 1_544
Cu(1) Br(1) Cl(1) 124(123) yes . .
Cu(2) Br(1) Cl(1) 147(159) yes 1_544 .
Cu(1) Br(2) Cu(1) 180.00(14) yes . 2_655
Cu(1) Br(3) Cu(2) 71.91(13) yes 1_566 .
Cu(1) Br(3) Cl(3) 63(123) yes 1_566 .
Cu(2) Br(3) Cl(3) 54(128) yes . .
Cu(2) Br(4) Cu(2) 0(440) yes . 2_576
Br(1) Cu(1) Br(2) 110.56(14) yes . .
Br(1) Cu(1) Br(3) 107.90(12) yes . 1_544
Br(1) Cu(1) Cl(1) 0.01(7) yes . .
Br(1) Cu(1) Cl(2) 110.56(14) yes . .
Br(1) Cu(1) Cl(3) 107.89(12) yes . 1_544
Br(1) Cu(1) N(2) 118.5(4) yes . .
Br(2) Cu(1) Br(3) 114.36(12) yes . 1_544
Br(2) Cu(1) Cl(1) 110.54(14) yes . .
Br(2) Cu(1) Cl(2) 0.0000 yes . .
Br(2) Cu(1) Cl(3) 114.36(12) yes . 1_544
Br(2) Cu(1) N(2) 105.9(4) yes . .
Br(3) Cu(1) Cl(1) 107.91(12) yes 1_544 .
Br(3) Cu(1) Cl(2) 114.36(12) yes 1_544 .
Br(3) Cu(1) Cl(3) 0.01(6) yes 1_544 1_544
Br(3) Cu(1) N(2) 99.4(5) yes 1_544 .
Cl(1) Cu(1) Cl(2) 110.54(14) yes . .
Cl(1) Cu(1) Cl(3) 107.90(12) yes . 1_544
Cl(1) Cu(1) N(2) 118.5(4) yes . .
Cl(2) Cu(1) Cl(3) 114.36(12) yes . 1_544
Cl(2) Cu(1) N(2) 105.9(4) yes . .
Cl(3) Cu(1) N(2) 99.4(5) yes 1_544 .
Br(1) Cu(2) Br(3) 110.31(12) yes 1_566 .
Br(1) Cu(2) Br(4) 107.51(11) yes 1_566 .
Br(1) Cu(2) Cl(1) 0.00(8) yes 1_566 1_566
Br(1) Cu(2) Cl(3) 110.31(12) yes 1_566 .
Br(1) Cu(2) Cl(4) 107.51(11) yes 1_566 .
Br(1) Cu(2) N(3) 103.6(6) yes 1_566 .
Br(3) Cu(2) Br(4) 108.59(14) yes . .
Br(3) Cu(2) Cl(1) 110.31(12) yes . 1_566
Br(3) Cu(2) Cl(3) 0.01(8) yes . .
Br(3) Cu(2) Cl(4) 108.59(14) yes . .
Br(3) Cu(2) N(3) 120.2(5) yes . .
Br(4) Cu(2) Cl(1) 107.51(11) yes . 1_566
Br(4) Cu(2) Cl(3) 108.60(14) yes . .
Br(4) Cu(2) Cl(4) 0.0000 yes . .
Br(4) Cu(2) N(3) 106.0(4) yes . .
Cl(1) Cu(2) Cl(3) 110.31(12) yes 1_566 .
Cl(1) Cu(2) Cl(4) 107.51(11) yes 1_566 .
Cl(1) Cu(2) N(3) 103.6(6) yes 1_566 .
Cl(3) Cu(2) Cl(4) 108.60(14) yes . .
Cl(3) Cu(2) N(3) 120.2(5) yes . .
Cl(4) Cu(2) N(3) 106.0(4) yes . .
Br(1) Cl(1) Cu(1) 56(123) yes . .
Br(1) Cl(1) Cu(2) 33(159) yes . 1_544
Cu(1) Cl(1) Cu(2) 69.47(12) yes . 1_544
Cu(1) Cl(2) Cu(1) 180.00(14) yes . 2_655
Br(3) Cl(3) Cu(1) 117(123) yes . 1_566
Br(3) Cl(3) Cu(2) 126(128) yes . .
Cu(1) Cl(3) Cu(2) 71.92(13) yes 1_566 .
Cu(2) Cl(4) Cu(2) 0(440) yes . 2_576
C(1) S(1) C(3) 95.5(10) yes . .
C(2) S(2) C(3) 93.3(9) yes . .
C(4) S(3) C(5) 95.0(10) yes . .
C(4) S(4) C(6) 97.1(10) yes . .
C(14) S(5) C(15) 96.9(11) yes . .
C(14) S(6) C(16) 94.8(12) yes . .
C(11) S(7) C(13) 92.0(8) yes . .
C(12) S(8) C(13) 93.7(9) yes . .
C(5) N(1) C(7) 117.2(14) yes . .
Cu(1) N(2) C(6) 122.7(13) yes . .
Cu(1) N(2) C(8) 123.9(13) yes . .
C(6) N(2) C(8) 112.8(14) yes . .
Cu(2) N(3) C(9) 114.4(11) yes . .
Cu(2) N(3) C(11) 127.9(14) yes . .
C(9) N(3) C(11) 117.4(13) yes . .
C(10) N(4) C(12) 112.8(15) yes . .
S(1) C(1) C(2) 117.6(19) yes . .
S(2) C(2) C(1) 119(2) yes . .
S(1) C(3) S(2) 114.9(14) yes . .
S(1) C(3) C(4) 125.1(15) yes . .
S(2) C(3) C(4) 120.0(12) yes . .
S(3) C(4) S(4) 115.9(16) yes . .
S(3) C(4) C(3) 117.7(13) yes . .
S(4) C(4) C(3) 126.4(16) yes . .
S(3) C(5) N(1) 123.7(11) yes . .
S(3) C(5) C(6) 119.5(19) yes . .
N(1) C(5) C(6) 116.5(19) yes . .
S(4) C(6) N(2) 123.3(12) yes . .
S(4) C(6) C(5) 112.5(16) yes . .
N(2) C(6) C(5) 124(2) yes . .
N(1) C(7) C(8) 119(2) yes . .
N(2) C(8) C(7) 129(2) yes . .
N(3) C(9) C(10) 115.3(16) yes . .
N(4) C(10) C(9) 124(2) yes . .
S(7) C(11) N(3) 119.2(12) yes . .
S(7) C(11) C(12) 121.3(17) yes . .
N(3) C(11) C(12) 119(2) yes . .
S(8) C(12) N(4) 115.1(13) yes . .
S(8) C(12) C(11) 114.4(19) yes . .
N(4) C(12) C(11) 130(2) yes . .
S(7) C(13) S(8) 118.5(13) yes . .
S(7) C(13) C(14) 119.3(13) yes . .
S(8) C(13) C(14) 122.1(12) yes . .
S(5) C(14) S(6) 115.6(16) yes . .
S(5) C(14) C(13) 123.2(13) yes . .
S(6) C(14) C(13) 121.0(15) yes . .
S(5) C(15) C(16) 116(2) yes . .
S(6) C(16) C(15) 117(2) yes . .
S(1) C(1) H(1) 121.7 no . .
C(2) C(1) H(1) 120.7 no . .
S(2) C(2) H(2) 119.1 no . .
C(1) C(2) H(2) 122.2 no . .
N(1) C(7) H(3) 118.8 no . .
C(8) C(7) H(3) 121.9 no . .
N(2) C(8) H(4) 114.5 no . .
C(7) C(8) H(4) 115.6 no . .
N(3) C(9) H(5) 122.4 no . .
C(10) C(9) H(5) 122.0 no . .
N(4) C(10) H(6) 119.0 no . .
C(9) C(10) H(6) 117.0 no . .
S(5) C(15) H(7) 123.0 no . .
C(16) C(15) H(7) 121.3 no . .
S(6) C(16) H(8) 121.7 no . .
C(15) C(16) H(8) 121.4 no . .

loop_
_geom_bond_atom_site_label_1
_geom_bond_atom_site_label_2
_geom_bond_distance
_geom_bond_publ_flag
_geom_bond_site_symmetry_2
Br(1) Cu(1) 2.465(3) yes .
Br(1) Cl(1) 0.001(4) yes .
Br(2) Cu(1) 2.426(2) yes .
Br(2) Cu(1) 2.426(2) yes 2_655
Br(3) Cu(2) 2.353(3) yes .
Br(3) Cl(3) 0.001(4) yes .
Br(4) Cu(2) 2.466(2) yes .
Br(4) Cu(2) 2.466(2) yes 2_576
Cu(1) Cl(1) 2.465(3) yes .
Cu(1) Cl(2) 2.426(2) yes .
Cu(1) N(2) 2.050(11) yes .
Cu(2) Cl(3) 2.352(3) yes .
Cu(2) Cl(4) 2.466(2) yes .
Cu(2) N(3) 2.017(12) yes .
S(1) C(1) 1.77(2) yes .
S(1) C(3) 1.730(17) yes .
S(2) C(2) 1.819(19) yes .
S(2) C(3) 1.74(2) yes .
S(3) C(4) 1.80(2) yes .
S(3) C(5) 1.72(2) yes .
S(4) C(4) 1.707(19) yes .
S(4) C(6) 1.82(2) yes .
S(5) C(14) 1.74(2) yes .
S(5) C(15) 1.62(2) yes .
S(6) C(14) 1.73(2) yes .
S(6) C(16) 1.67(3) yes .
S(7) C(11) 1.69(2) yes .
S(7) C(13) 1.782(15) yes .
S(8) C(12) 1.78(2) yes .
S(8) C(13) 1.71(2) yes .
N(1) C(5) 1.35(3) yes .
N(1) C(7) 1.36(2) yes .
N(2) C(6) 1.30(2) yes .
N(2) C(8) 1.28(3) yes .
N(3) C(9) 1.45(3) yes .
N(3) C(11) 1.34(2) yes .
N(4) C(10) 1.36(2) yes .
N(4) C(12) 1.29(3) yes .
C(1) C(2) 1.23(2) yes .
C(3) C(4) 1.36(3) yes .
C(5) C(6) 1.42(2) yes .
C(7) C(8) 1.27(2) yes .
C(9) C(10) 1.50(2) yes .
C(11) C(12) 1.38(2) yes .
C(13) C(14) 1.39(3) yes .
C(15) C(16) 1.48(2) yes .
C(1) H(1) 0.950 no .
C(2) H(2) 0.950 no .
C(7) H(3) 0.950 no .
C(8) H(4) 0.950 no .
C(9) H(5) 0.950 no .
C(10) H(6) 0.950 no .
C(15) H(7) 0.950 no .
C(16) H(8) 0.950 no .

loop_
_geom_contact_atom_site_label_1
_geom_contact_atom_site_label_2
_geom_contact_distance
_geom_contact_site_symmetry_2
Br(1) Cu(2) 2.520(4) 1_544
Br(1) S(1) 3.535(5) 2_565
Br(1) N(3) 3.578(15) 1_544
Br(1) C(9) 3.495(14) 1_544
Br(1) C(15) 3.52(2) 1_554
Br(3) Cu(1) 2.482(4) 1_566
Br(3) N(2) 3.468(13) 1_566
Br(3) C(2) 3.46(2) 1_556
Br(3) C(7) 3.59(2) 2_566
Br(3) C(8) 3.511(18) 1_566
Cu(1) Br(3) 2.482(4) 1_544
Cu(1) Cu(2) 2.841(3) 1_544
Cu(1) Cl(3) 2.482(4) 1_544
Cu(2) Br(1) 2.520(4) 1_566
Cu(2) Cu(1) 2.841(3) 1_566
Cu(2) Cl(1) 2.520(4) 1_566
Cl(1) Cu(2) 2.520(4) 1_544
Cl(1) S(1) 3.535(5) 2_565
Cl(1) N(3) 3.578(15) 1_544
Cl(1) C(9) 3.495(14) 1_544
Cl(1) C(15) 3.52(2) 1_554
Cl(3) Cu(1) 2.482(4) 1_566
Cl(3) N(2) 3.469(13) 1_566
Cl(3) C(2) 3.46(2) 1_556
Cl(3) C(7) 3.59(2) 2_566
Cl(3) C(8) 3.511(18) 1_566
S(1) Br(1) 3.535(5) 2_565
S(1) Cl(1) 3.535(5) 2_565
S(1) S(4) 3.497(9) 2_565
S(1) S(7) 3.521(8) .
S(2) S(3) 3.525(8) 2_565
S(2) S(5) 3.512(6) 1_554
S(2) S(8) 3.518(7) .
S(2) S(8) 3.386(9) 2_665
S(2) N(4) 3.338(15) 2_665
S(2) C(5) 3.503(19) 2_565
S(3) S(2) 3.525(8) 2_565
S(3) S(3) 3.429(7) 2_566
S(3) S(5) 3.474(8) .
S(3) S(5) 3.390(9) 2_566
S(3) N(1) 3.351(13) 2_566
S(4) S(1) 3.497(9) 2_565
S(4) S(6) 3.486(8) .
S(5) S(2) 3.512(6) 1_556
S(5) S(3) 3.474(8) .
S(5) S(3) 3.390(9) 2_566
S(5) N(1) 3.484(13) 2_566
S(6) S(4) 3.486(8) .
S(6) S(7) 3.586(8) 2_666
S(7) S(1) 3.521(8) .
S(7) S(6) 3.586(8) 2_666
S(8) S(2) 3.518(7) .
S(8) S(2) 3.386(9) 2_665
S(8) S(8) 3.382(7) 2_665
S(8) N(4) 3.246(15) 2_665
N(1) S(3) 3.351(13) 2_566
N(1) S(5) 3.484(13) 2_566
N(1) C(2) 3.59(2) 2_565
N(2) Br(3) 3.468(13) 1_544
N(2) Cl(3) 3.469(13) 1_544
N(2) C(1) 3.41(2) 2_565
N(3) Br(1) 3.578(15) 1_566
N(3) Cl(1) 3.578(15) 1_566
N(3) C(16) 3.39(2) 2_666
N(4) S(2) 3.338(15) 2_665
N(4) S(8) 3.246(16) 2_665
N(4) C(15) 3.50(2) 2_666
C(1) N(2) 3.41(2) 2_565
C(1) C(6) 3.39(2) 2_565
C(2) Br(3) 3.46(2) 1_554
C(2) Cl(3) 3.46(2) 1_554
C(2) N(1) 3.59(2) 2_565
C(2) C(5) 3.45(2) 2_565
C(2) C(6) 3.56(2) 2_565
C(2) C(12) 3.57(2) .
C(3) C(4) 3.52(3) 2_565
C(3) C(13) 3.48(2) .
C(4) C(3) 3.52(3) 2_565
C(4) C(4) 3.47(2) 2_565
C(4) C(14) 3.43(3) .
C(5) S(2) 3.503(19) 2_565
C(5) C(2) 3.45(2) 2_565
C(6) C(1) 3.39(2) 2_565
C(6) C(2) 3.56(2) 2_565
C(6) C(16) 3.57(3) .
C(7) Br(3) 3.59(2) 2_566
C(7) Cl(3) 3.59(2) 2_566
C(8) Br(3) 3.511(18) 1_544
C(8) Cl(3) 3.511(18) 1_544
C(9) Br(1) 3.495(14) 1_566
C(9) Cl(1) 3.495(14) 1_566
C(11) C(16) 3.53(3) 2_666
C(12) C(2) 3.57(2) .
C(12) C(15) 3.50(3) 2_666
C(13) C(3) 3.48(2) .
C(13) C(13) 3.56(2) 2_666
C(14) C(4) 3.43(3) .
C(15) Br(1) 3.52(2) 1_556
C(15) Cl(1) 3.52(2) 1_556
C(15) N(4) 3.50(2) 2_666
C(15) C(12) 3.50(3) 2_666
C(16) N(3) 3.39(2) 2_666
C(16) C(6) 3.57(3) .
C(16) C(11) 3.53(3) 2_666
Br(1) H(5) 2.884 1_544
Br(1) H(6) 3.366 2_665
Br(1) H(7) 2.674 1_554
Br(2) H(6) 2.862 1_545
Br(2) H(6) 2.862 2_665
Br(2) H(8) 3.050 .
Br(2) H(8) 3.050 2_655
Br(3) H(1) 3.488 1_556
Br(3) H(2) 2.607 1_556
Br(3) H(3) 3.227 2_566
Br(3) H(4) 2.877 1_566
Br(4) H(1) 3.163 .
Br(4) H(1) 3.163 2_576
Br(4) H(3) 2.732 1_565
Br(4) H(3) 2.732 2_566
Cu(1) H(6) 3.497 2_665
Cu(2) H(3) 3.389 2_566
Cl(1) H(5) 2.884 1_544
Cl(1) H(6) 3.365 2_665
Cl(1) H(7) 2.674 1_554
Cl(2) H(6) 2.862 1_545
Cl(2) H(6) 2.862 2_665
Cl(2) H(8) 3.050 .
Cl(2) H(8) 3.050 2_655
Cl(3) H(1) 3.488 1_556
Cl(3) H(2) 2.607 1_556
Cl(3) H(3) 3.227 2_566
Cl(3) H(4) 2.877 1_566
Cl(4) H(1) 3.163 .
Cl(4) H(1) 3.163 2_576
Cl(4) H(3) 2.732 1_565
Cl(4) H(3) 2.732 2_566
S(1) H(3) 3.318 2_566
S(3) H(7) 3.488 2_566
S(4) H(6) 3.291 2_665
S(6) H(6) 3.145 2_665
S(7) H(3) 3.435 2_566
N(1) H(2) 3.438 2_565
N(1) H(7) 3.578 .
N(2) H(1) 3.304 2_565
N(2) H(8) 3.538 .
N(3) H(8) 3.376 2_666
N(4) H(7) 3.394 2_666
C(7) H(2) 3.443 2_565
C(8) H(1) 3.376 2_565
C(8) H(2) 3.600 2_565
C(8) H(5) 3.407 1_545
C(9) H(4) 3.426 1_565
C(10) H(7) 3.407 2_666
H(1) Br(3) 3.488 1_554
H(1) Br(4) 3.163 .
H(1) Cl(3) 3.488 1_554
H(1) Cl(4) 3.163 .
H(1) N(2) 3.304 2_565
H(1) C(8) 3.376 2_565
H(1) H(4) 3.180 1_565
H(1) H(4) 3.541 2_565
H(2) Br(3) 2.607 1_554
H(2) Cl(3) 2.607 1_554
H(2) N(1) 3.438 2_565
H(2) C(7) 3.443 2_565
H(2) C(8) 3.600 2_565
H(3) Br(3) 3.227 2_566
H(3) Br(4) 2.732 1_545
H(3) Cu(2) 3.389 2_566
H(3) Cl(3) 3.227 2_566
H(3) Cl(4) 2.732 1_545
H(3) S(1) 3.318 2_566
H(3) S(7) 3.435 2_566
H(4) Br(3) 2.877 1_544
H(4) Cl(3) 2.877 1_544
H(4) C(9) 3.426 1_545
H(4) H(1) 3.180 1_545
H(4) H(1) 3.541 2_565
H(4) H(5) 2.973 1_545
H(5) Br(1) 2.884 1_566
H(5) Cl(1) 2.884 1_566
H(5) C(8) 3.407 1_565
H(5) H(4) 2.973 1_565
H(5) H(8) 3.159 1_565
H(6) Br(1) 3.366 2_665
H(6) Br(2) 2.862 1_565
H(6) Cu(1) 3.497 2_665
H(6) Cl(1) 3.365 2_665
H(6) Cl(2) 2.862 1_565
H(6) S(4) 3.291 2_665
H(6) S(6) 3.145 2_665
H(7) Br(1) 2.674 1_556
H(7) Cl(1) 2.674 1_556
H(7) S(3) 3.488 2_566
H(7) N(1) 3.578 .
H(7) N(4) 3.394 2_666
H(7) C(10) 3.407 2_666
H(8) Br(2) 3.050 .
H(8) Cl(2) 3.050 .
H(8) N(2) 3.538 .
H(8) N(3) 3.376 2_666
H(8) H(5) 3.159 1_545

loop_
_geom_torsion_atom_site_label_1
_geom_torsion_atom_site_label_2
_geom_torsion_atom_site_label_3
_geom_torsion_atom_site_label_4
_geom_torsion
_geom_torsion_site_symmetry_1
_geom_torsion_site_symmetry_3
_geom_torsion_site_symmetry_4
Cu(1) Br(1) Cu(2) Br(3) 5.03(11) . 1_544 1_544
Cu(1) Br(1) Cu(2) Br(4) 123.27(11) . 1_544 1_544
Cu(1) Br(1) Cu(2) Cl(3) 5.02(11) . 1_544 1_544
Cu(1) Br(1) Cu(2) Cl(4) 123.27(11) . 1_544 1_544
Cu(1) Br(1) Cu(2) N(3) -124.8(4) . 1_544 1_544
Cu(2) Br(1) Cu(1) Br(2) 121.04(12) 1_544 . .
Cu(2) Br(1) Cu(1) Cl(1) 145(163) 1_544 . .
Cu(2) Br(1) Cu(1) Cl(2) 121.04(12) 1_544 . .
Cu(2) Br(1) Cu(1) N(2) -116.5(5) 1_544 . .
Cu(2) Br(1) Cu(1) Br(3) -4.70(10) 1_544 . 1_544
Cu(2) Br(1) Cu(1) Cl(3) -4.69(10) 1_544 . 1_544
Cu(1) Br(1) Cl(1) Cu(2) 105(126) . . 1_544
Cl(1) Br(1) Cu(1) Br(2) -24(175) . . .
Cl(1) Br(1) Cu(1) Cl(2) -24(175) . . .
Cl(1) Br(1) Cu(1) N(2) 98(99) . . .
Cl(1) Br(1) Cu(1) Br(3) -150(167) . . 1_544
Cl(1) Br(1) Cu(1) Cl(3) -150(167) . . 1_544
Cu(2) Br(1) Cl(1) Cu(1) -105(126) 1_544 . .
Cl(1) Br(1) Cu(2) Br(3) 126(146) . 1_544 1_544
Cl(1) Br(1) Cu(2) Br(4) -116(147) . 1_544 1_544
Cl(1) Br(1) Cu(2) Cl(3) 126(146) . 1_544 1_544
Cl(1) Br(1) Cu(2) Cl(4) -116(147) . 1_544 1_544
Cl(1) Br(1) Cu(2) N(3) -4(199) . 1_544 1_544
Cu(1) Br(3) Cu(2) Br(1) -4.92(11) 1_566 . 1_566
Cu(1) Br(3) Cu(2) Br(4) -122.50(12) 1_566 . .
Cu(1) Br(3) Cu(2) Cl(3) 69(136) 1_566 . .
Cu(1) Br(3) Cu(2) Cl(4) -122.50(12) 1_566 . .
Cu(1) Br(3) Cu(2) N(3) 115.4(6) 1_566 . .
Cu(1) Br(3) Cu(2) Cl(1) -4.92(11) 1_566 . 1_566
Cu(2) Br(3) Cu(1) Br(1) 4.96(11) . 1_566 1_566
Cu(2) Br(3) Cu(1) Br(2) -118.49(12) . 1_566 1_566
Cu(2) Br(3) Cu(1) Cl(1) 4.95(11) . 1_566 1_566
Cu(2) Br(3) Cu(1) Cl(2) -118.49(12) . 1_566 1_566
Cu(2) Br(3) Cu(1) N(2) 129.2(3) . 1_566 1_566
Cu(2) Br(3) Cu(1) Cl(3) -58(136) . 1_566 .
Cu(1) Br(3) Cl(3) Cu(2) -87(99) 1_566 . .
Cl(3) Br(3) Cu(1) Br(1) 63(138) . 1_566 1_566
Cl(3) Br(3) Cu(1) Br(2) -60(149) . 1_566 1_566
Cl(3) Br(3) Cu(1) Cl(1) 63(138) . 1_566 1_566
Cl(3) Br(3) Cu(1) Cl(2) -60(149) . 1_566 1_566
Cl(3) Br(3) Cu(1) N(2) -173(182) . 1_566 1_566
Cu(2) Br(3) Cl(3) Cu(1) 87(99) . . 1_566
Cl(3) Br(3) Cu(2) Br(1) -74(136) . . 1_566
Cl(3) Br(3) Cu(2) Br(4) 169(186) . . .
Cl(3) Br(3) Cu(2) Cl(4) 169(186) . . .
Cl(3) Br(3) Cu(2) N(3) 47(117) . . .
Cl(3) Br(3) Cu(2) Cl(1) -74(136) . . 1_566
Br(1) Cu(1) Cl(1) Cu(2) -35(163) . . 1_544
Br(1) Cu(1) Cl(3) Br(3) -117(138) . 1_544 1_544
Br(1) Cu(1) Cl(3) Cu(2) 4.95(11) . 1_544 1_544
Br(1) Cu(1) N(2) C(6) -32.8(15) . . .
Br(1) Cu(1) N(2) C(8) 137.5(14) . . .
Br(2) Cu(1) Cl(1) Br(1) 156(175) . . .
Br(2) Cu(1) Cl(1) Cu(2) 121.04(12) . . 1_544
Br(2) Cu(1) Cl(3) Br(3) 120(149) . 1_544 1_544
Br(2) Cu(1) Cl(3) Cu(2) -118.50(12) . 1_544 1_544
Br(2) Cu(1) N(2) C(6) 92.0(13) . . .
Br(2) Cu(1) N(2) C(8) -97.7(15) . . .
Br(3) Cu(1) Cl(1) Br(1) 30(167) 1_544 . .
Br(3) Cu(1) Cl(1) Cu(2) -4.69(10) 1_544 . 1_544
Br(3) Cu(1) Cl(3) Cu(2) 122(136) 1_544 1_544 1_544
Br(3) Cu(1) N(2) C(6) -149.2(13) 1_544 . .
Br(3) Cu(1) N(2) C(8) 21.1(15) 1_544 . .
Cl(2) Cu(1) Cl(1) Br(1) 156(175) . . .
Cl(2) Cu(1) Cl(1) Cu(2) 121.04(12) . . 1_544
Cl(1) Cu(1) Cl(3) Br(3) -117(138) . 1_544 1_544
Cl(1) Cu(1) Cl(3) Cu(2) 4.94(11) . 1_544 1_544
Cl(3) Cu(1) Cl(1) Br(1) 30(167) 1_544 . .
Cl(3) Cu(1) Cl(1) Cu(2) -4.68(10) 1_544 . 1_544
Cl(1) Cu(1) N(2) C(6) -32.8(15) . . .
Cl(1) Cu(1) N(2) C(8) 137.5(14) . . .
N(2) Cu(1) Cl(1) Br(1) -82(99) . . .
N(2) Cu(1) Cl(1) Cu(2) -116.5(5) . . 1_544
Cl(2) Cu(1) Cl(3) Br(3) 120(149) . 1_544 1_544
Cl(2) Cu(1) Cl(3) Cu(2) -118.50(12) . 1_544 1_544
Cl(2) Cu(1) N(2) C(6) 92.0(13) . . .
Cl(2) Cu(1) N(2) C(8) -97.7(15) . . .
Cl(3) Cu(1) N(2) C(6) -149.2(13) 1_544 . .
Cl(3) Cu(1) N(2) C(8) 21.1(15) 1_544 . .
N(2) Cu(1) Cl(3) Br(3) 7(182) . 1_544 1_544
N(2) Cu(1) Cl(3) Cu(2) 129.2(3) . 1_544 1_544
Br(1) Cu(2) Cl(3) Br(3) 106(136) 1_566 . .
Br(1) Cu(2) Cl(3) Cu(1) -4.91(11) 1_566 . 1_566
Br(1) Cu(2) N(3) C(9) -25.9(12) 1_566 . .
Br(1) Cu(2) N(3) C(11) 160.8(14) 1_566 . .
Br(3) Cu(2) Cl(1) Br(1) -54(146) . 1_566 1_566
Br(3) Cu(2) Cl(1) Cu(1) 5.03(11) . 1_566 1_566
Br(3) Cu(2) Cl(3) Cu(1) -111(136) . . 1_566
Br(3) Cu(2) N(3) C(9) -149.5(10) . . .
Br(3) Cu(2) N(3) C(11) 37.2(17) . . .
Br(4) Cu(2) Cl(1) Br(1) 64(147) . 1_566 1_566
Br(4) Cu(2) Cl(1) Cu(1) 123.27(11) . 1_566 1_566
Br(4) Cu(2) Cl(3) Br(3) -11(186) . . .
Br(4) Cu(2) Cl(3) Cu(1) -122.49(12) . . 1_566
Br(4) Cu(2) N(3) C(9) 87.1(12) . . .
Br(4) Cu(2) N(3) C(11) -86.2(14) . . .
Cl(1) Cu(2) Cl(3) Br(3) 106(136) 1_566 . .
Cl(1) Cu(2) Cl(3) Cu(1) -4.90(11) 1_566 . 1_566
Cl(3) Cu(2) Cl(1) Br(1) -54(146) . 1_566 1_566
Cl(3) Cu(2) Cl(1) Cu(1) 5.01(11) . 1_566 1_566
Cl(4) Cu(2) Cl(1) Br(1) 64(147) . 1_566 1_566
Cl(4) Cu(2) Cl(1) Cu(1) 123.27(11) . 1_566 1_566
Cl(1) Cu(2) N(3) C(9) -25.9(12) 1_566 . .
Cl(1) Cu(2) N(3) C(11) 160.8(14) 1_566 . .
N(3) Cu(2) Cl(1) Br(1) 176(199) . 1_566 1_566
N(3) Cu(2) Cl(1) Cu(1) -124.8(4) . 1_566 1_566
Cl(4) Cu(2) Cl(3) Br(3) -11(186) . . .
Cl(4) Cu(2) Cl(3) Cu(1) -122.49(12) . . 1_566
Cl(3) Cu(2) N(3) C(9) -149.5(10) . . .
Cl(3) Cu(2) N(3) C(11) 37.2(17) . . .
N(3) Cu(2) Cl(3) Br(3) -133(117) . . .
N(3) Cu(2) Cl(3) Cu(1) 115.4(6) . . 1_566
Cl(4) Cu(2) N(3) C(9) 87.1(12) . . .
Cl(4) Cu(2) N(3) C(11) -86.2(14) . . .
C(1) S(1) C(3) S(2) 3.0(12) . . .
C(1) S(1) C(3) C(4) -176.7(18) . . .
C(3) S(1) C(1) C(2) -3.3(18) . . .
C(2) S(2) C(3) S(1) -2.1(11) . . .
C(2) S(2) C(3) C(4) 177.6(16) . . .
C(3) S(2) C(2) C(1) -0.2(15) . . .
C(4) S(3) C(5) N(1) 174.4(17) . . .
C(4) S(3) C(5) C(6) 1.0(15) . . .
C(5) S(3) C(4) S(4) -0.3(6) . . .
C(5) S(3) C(4) C(3) 179.0(17) . . .
C(4) S(4) C(6) N(2) -176.4(15) . . .
C(4) S(4) C(6) C(5) 0.9(15) . . .
C(6) S(4) C(4) S(3) -0.2(13) . . .
C(6) S(4) C(4) C(3) -179.5(17) . . .
C(14) S(5) C(15) C(16) -2.6(19) . . .
C(15) S(5) C(14) S(6) 1.9(15) . . .
C(15) S(5) C(14) C(13) -173.4(18) . . .
C(14) S(6) C(16) C(15) -1.0(16) . . .
C(16) S(6) C(14) S(5) -0.7(15) . . .
C(16) S(6) C(14) C(13) 174.7(18) . . .
C(11) S(7) C(13) S(8) 2.5(11) . . .
C(11) S(7) C(13) C(14) -177.9(15) . . .
C(13) S(7) C(11) N(3) -177.5(14) . . .
C(13) S(7) C(11) C(12) -0.8(14) . . .
C(12) S(8) C(13) S(7) -2.9(12) . . .
C(12) S(8) C(13) C(14) 177.5(16) . . .
C(13) S(8) C(12) N(4) 178.3(16) . . .
C(13) S(8) C(12) C(11) 2.3(16) . . .
C(5) N(1) C(7) C(8) -3(2) . . .
C(7) N(1) C(5) S(3) -176.9(15) . . .
C(7) N(1) C(5) C(6) -3(2) . . .
Cu(1) N(2) C(6) S(4) -7(2) . . .
Cu(1) N(2) C(6) C(5) 176.4(13) . . .
Cu(1) N(2) C(8) C(7) 176.1(18) . . .
C(6) N(2) C(8) C(7) -13(3) . . .
C(8) N(2) C(6) S(4) -178.0(14) . . .
C(8) N(2) C(6) C(5) 5(2) . . .
Cu(2) N(3) C(9) C(10) 175.6(11) . . .
Cu(2) N(3) C(11) S(7) -2(2) . . .
Cu(2) N(3) C(11) C(12) -179.1(13) . . .
C(9) N(3) C(11) S(7) -175.5(12) . . .
C(9) N(3) C(11) C(12) 8(2) . . .
C(11) N(3) C(9) C(10) -10(2) . . .
C(10) N(4) C(12) S(8) 180.0(12) . . .
C(10) N(4) C(12) C(11) -5(3) . . .
C(12) N(4) C(10) C(9) 1(2) . . .
S(1) C(1) C(2) S(2) 2(2) . . .
S(1) C(3) C(4) S(3) -0(2) . . .
S(1) C(3) C(4) S(4) 179.2(12) . . .
S(2) C(3) C(4) S(3) -179.7(10) . . .
S(2) C(3) C(4) S(4) -1(2) . . .
S(3) C(5) C(6) S(4) -1.3(19) . . .
S(3) C(5) C(6) N(2) 175.9(14) . . .
N(1) C(5) C(6) S(4) -175.1(13) . . .
N(1) C(5) C(6) N(2) 2(2) . . .
N(1) C(7) C(8) N(2) 12(3) . . .
N(3) C(9) C(10) N(4) 6(2) . . .
S(7) C(11) C(12) S(8) -1.0(18) . . .
S(7) C(11) C(12) N(4) -176.3(18) . . .
N(3) C(11) C(12) S(8) 175.7(13) . . .
N(3) C(11) C(12) N(4) 0(2) . . .
S(7) C(13) C(14) S(5) -2(2) . . .
S(7) C(13) C(14) S(6) -177.2(10) . . .
S(8) C(13) C(14) S(5) 177.5(11) . . .
S(8) C(13) C(14) S(6) 2(2) . . .
S(5) C(15) C(16) S(6) 3(2) . . .
